data_7226816
loop_
_publ_author_name
'Li, Jian'
'Jiang, Hui'
'Jie, Haohua'

_publ_section_title
;
 Scandium triflate-catalyzed selective ring opening and rearrangement
 reaction of spiro-epoxyoxindole and carbonyl compound
;
_journal_name_full 'RSC Adv.'
_journal_paper_doi 10.1039/C6RA21264F
_journal_year 2016
_chemical_formula_sum 'C13 H14 F N O3'
_chemical_formula_weight 251.25
_chemical_name_systematic
; 
 ? 
;
_space_group_IT_number 33
_symmetry_cell_setting orthorhombic
_symmetry_space_group_name_Hall 'P 2c -2n'
_symmetry_space_group_name_H-M 'P n a 21'
_atom_sites_solution_hydrogens geom
_atom_sites_solution_primary direct
_atom_sites_solution_secondary difmap
_audit_creation_method SHELXL-97
_audit_update_record
;
2016-03-20 deposited with the CCDC.
2016-10-17 downloaded from the CCDC.
;
_cell_angle_alpha 90.00
_cell_angle_beta 90.00
_cell_angle_gamma 90.00
_cell_formula_units_Z 4
_cell_length_a 9.209(7)
_cell_length_b 8.898(7)
_cell_length_c 15.070(12)
_cell_measurement_reflns_used 2709
_cell_measurement_temperature 296(2)
_cell_measurement_theta_max 23.44
_cell_measurement_theta_min 2.59
_cell_volume 1234.9(17)
_computing_cell_refinement 'Bruker SAINT'
_computing_data_collection 'Bruker APEX2'
_computing_data_reduction 'Bruker SAINT'
_computing_molecular_graphics 'Bruker SHELXTL'
_computing_publication_material 'Bruker SHELXTL'
_computing_structure_refinement 'SHELXL-97 (Sheldrick, 2008)'
_computing_structure_solution 'SHELXS-97 (Sheldrick, 2008)'
_diffrn_ambient_temperature 296(2)
_diffrn_measured_fraction_theta_full 1.000
_diffrn_measured_fraction_theta_max 1.000
_diffrn_measurement_device_type 'Bruker APEX-II CCD'
_diffrn_measurement_method '\f and \w scans'
_diffrn_radiation_monochromator graphite
_diffrn_radiation_source 'fine-focus sealed tube'
_diffrn_radiation_type MoK\a
_diffrn_radiation_wavelength 0.71073
_diffrn_reflns_av_R_equivalents 0.0221
_diffrn_reflns_av_sigmaI/netI 0.0243
_diffrn_reflns_limit_h_max 10
_diffrn_reflns_limit_h_min -10
_diffrn_reflns_limit_k_max 8
_diffrn_reflns_limit_k_min -10
_diffrn_reflns_limit_l_max 16
_diffrn_reflns_limit_l_min -17
_diffrn_reflns_number 5873
_diffrn_reflns_theta_full 25.01
_diffrn_reflns_theta_max 25.01
_diffrn_reflns_theta_min 2.66
_exptl_absorpt_coefficient_mu 0.106
_exptl_absorpt_correction_T_max 0.9905
_exptl_absorpt_correction_T_min 0.9791
_exptl_absorpt_correction_type multi-scan
_exptl_absorpt_process_details sadabs
_exptl_crystal_colour colorless
_exptl_crystal_density_diffrn 1.352
_exptl_crystal_density_method 'not measured'
_exptl_crystal_description prism
_exptl_crystal_F_000 528
_exptl_crystal_size_max 0.20
_exptl_crystal_size_mid 0.20
_exptl_crystal_size_min 0.09
_refine_diff_density_max 0.080
_refine_diff_density_min -0.090
_refine_diff_density_rms 0.021
_refine_ls_abs_structure_details 'Flack H D (1983), Acta Cryst. A39, 876-881'
_refine_ls_abs_structure_Flack 0.1(9)
_refine_ls_extinction_coef 0.0151(17)
_refine_ls_extinction_expression Fc^*^=kFc[1+0.001xFc^2^\l^3^/sin(2\q)]^-1/4^
_refine_ls_extinction_method SHELXL
_refine_ls_goodness_of_fit_ref 1.056
_refine_ls_hydrogen_treatment constr
_refine_ls_matrix_type full
_refine_ls_number_parameters 167
_refine_ls_number_reflns 2065
_refine_ls_number_restraints 1
_refine_ls_restrained_S_all 1.055
_refine_ls_R_factor_all 0.0324
_refine_ls_R_factor_gt 0.0285
_refine_ls_shift/su_max 0.000
_refine_ls_shift/su_mean 0.000
_refine_ls_structure_factor_coef Fsqd
_refine_ls_weighting_details 'calc w=1/[\s^2^(Fo^2^)+(0.0356P)^2^+0.0607P] where P=(Fo^2^+2Fc^2^)/3'
_refine_ls_weighting_scheme calc
_refine_ls_wR_factor_gt 0.0688
_refine_ls_wR_factor_ref 0.0715
_reflns_number_gt 1874
_reflns_number_total 2065
_reflns_threshold_expression >2sigma(I)
_cod_data_source_file c6ra21264f2.cif
_cod_data_source_block 121229b
_cod_depositor_comments
;
The following automatic conversions were performed:

'_symmetry_cell_setting' value 'Orthorhombic' changed to
'orthorhombic' according to
/usr/data/users/saulius/crontab/automatic-downloads/rss-feeds/RSC/lib/dictionaries/cif_core.dic
dictionary named 'cif_core.dic' version 2.4.2 from 2011-04-26.

Automatic conversion script
Id: cif_fix_values 4268 2015-11-12 08:31:59Z antanas 
;
_cod_original_cell_volume 1234.8(17)
_cod_original_sg_symbol_H-M Pna2(1)
_cod_database_code 7226816

loop_
_symmetry_equiv_pos_as_xyz
'x, y, z'
'-x, -y, z+1/2'
'x+1/2, -y+1/2, z'
'-x+1/2, y+1/2, z+1/2'

loop_
_atom_site_label
_atom_site_type_symbol
_atom_site_fract_x
_atom_site_fract_y
_atom_site_fract_z
_atom_site_U_iso_or_equiv
_atom_site_adp_type
_atom_site_occupancy
_atom_site_symmetry_multiplicity
_atom_site_calc_flag
_atom_site_refinement_flags
C1 C 0.6426(3) 1.0606(2) 0.44610(14) 0.0734(6) Uani 1 1 d .
C2 C 0.6115(2) 0.9411(2) 0.39344(15) 0.0714(6) Uani 1 1 d .
H2 H 0.5608 0.9547 0.3407 0.086 Uiso 1 1 calc R
C3 C 0.6562(2) 0.7979(2) 0.41892(14) 0.0647(5) Uani 1 1 d .
H3 H 0.6364 0.7142 0.3840 0.078 Uiso 1 1 calc R
C4 C 0.73072(18) 0.78509(18) 0.49773(12) 0.0511(4) Uani 1 1 d .
C5 C 0.76245(19) 0.90880(19) 0.54974(13) 0.0510(4) Uani 1 1 d .
C6 C 0.7172(2) 1.0496(2) 0.52430(13) 0.0654(5) Uani 1 1 d .
H6 H 0.7365 1.1338 0.5588 0.079 Uiso 1 1 calc R
C7 C 0.85116(17) 0.6861(2) 0.61585(13) 0.0543(4) Uani 1 1 d .
C8 C 0.83942(16) 0.85704(18) 0.63136(12) 0.0494(4) Uani 1 1 d .
C9 C 0.76520(19) 0.8977(2) 0.71854(12) 0.0540(4) Uani 1 1 d .
H9A H 0.6611 0.9085 0.7109 0.065 Uiso 1 1 calc R
H9B H 0.7841 0.8228 0.7639 0.065 Uiso 1 1 calc R
C10 C 0.97975(19) 1.02123(18) 0.71721(13) 0.0560(4) Uani 1 1 d .
C11 C 1.0381(3) 1.1727(2) 0.69013(19) 0.0943(8) Uani 1 1 d .
H11A H 1.0296 1.2414 0.7390 0.141 Uiso 1 1 calc R
H11B H 0.9834 1.2100 0.6406 0.141 Uiso 1 1 calc R
H11C H 1.1383 1.1631 0.6737 0.141 Uiso 1 1 calc R
C12 C 1.0652(2) 0.9497(3) 0.79038(16) 0.0757(6) Uani 1 1 d .
H12A H 1.0262 0.8520 0.8029 0.114 Uiso 1 1 calc R
H12B H 1.0595 1.0111 0.8426 0.114 Uiso 1 1 calc R
H12C H 1.1649 0.9402 0.7725 0.114 Uiso 1 1 calc R
C13 C 0.7651(2) 0.5039(2) 0.50287(18) 0.0745(6) Uani 1 1 d .
H13A H 0.6634 0.4802 0.5030 0.112 Uiso 1 1 calc R
H13B H 0.8162 0.4331 0.5394 0.112 Uiso 1 1 calc R
H13C H 0.8017 0.4988 0.4433 0.112 Uiso 1 1 calc R
F1 F 0.5965(2) 1.19892(16) 0.41968(11) 0.1154(6) Uani 1 1 d .
N1 N 0.78629(15) 0.65478(15) 0.53763(10) 0.0549(4) Uani 1 1 d .
O1 O 0.90608(14) 0.59533(15) 0.66637(10) 0.0732(4) Uani 1 1 d .
O2 O 0.83135(12) 1.03738(12) 0.73998(8) 0.0571(3) Uani 1 1 d .
O3 O 0.98043(12) 0.92164(13) 0.64145(9) 0.0615(4) Uani 1 1 d .

loop_
_atom_site_aniso_label
_atom_site_aniso_U_11
_atom_site_aniso_U_22
_atom_site_aniso_U_33
_atom_site_aniso_U_23
_atom_site_aniso_U_13
_atom_site_aniso_U_12
C1 0.0964(15) 0.0666(13) 0.0572(14) 0.0065(10) 0.0030(12) 0.0096(11)
C2 0.0785(14) 0.0854(15) 0.0504(12) 0.0027(11) -0.0008(10) 0.0011(11)
C3 0.0686(12) 0.0699(13) 0.0555(12) -0.0118(9) 0.0041(9) -0.0103(10)
C4 0.0497(9) 0.0540(10) 0.0497(10) -0.0068(8) 0.0101(8) -0.0079(7)
C5 0.0552(10) 0.0502(9) 0.0475(10) -0.0053(8) 0.0118(8) -0.0043(7)
C6 0.0871(14) 0.0537(11) 0.0554(13) -0.0060(8) 0.0048(10) 0.0038(9)
C7 0.0422(8) 0.0568(10) 0.0640(12) -0.0018(9) 0.0077(9) -0.0008(7)
C8 0.0445(8) 0.0540(9) 0.0498(10) -0.0055(8) 0.0067(8) -0.0064(7)
C9 0.0447(9) 0.0672(11) 0.0502(10) -0.0050(8) 0.0034(8) -0.0053(8)
C10 0.0523(10) 0.0544(9) 0.0613(11) -0.0130(9) 0.0096(9) -0.0087(8)
C11 0.1033(17) 0.0633(12) 0.116(2) -0.0131(13) 0.0358(16) -0.0247(12)
C12 0.0532(10) 0.0993(16) 0.0745(15) -0.0168(11) -0.0021(10) 0.0034(10)
C13 0.0819(14) 0.0516(11) 0.0899(16) -0.0204(11) 0.0093(12) -0.0072(10)
F1 0.1772(15) 0.0771(9) 0.0920(11) 0.0167(8) -0.0230(11) 0.0294(9)
N1 0.0545(8) 0.0454(8) 0.0649(10) -0.0099(7) 0.0044(8) -0.0055(6)
O1 0.0670(8) 0.0665(8) 0.0860(11) 0.0063(8) -0.0036(7) 0.0101(6)
O2 0.0518(7) 0.0598(7) 0.0598(8) -0.0131(6) 0.0080(6) 0.0014(5)
O3 0.0484(6) 0.0758(8) 0.0603(8) -0.0212(7) 0.0158(6) -0.0155(5)

loop_
_atom_type_symbol
_atom_type_description
_atom_type_scat_dispersion_real
_atom_type_scat_dispersion_imag
_atom_type_scat_source
C C 0.0033 0.0016 'International Tables Vol C Tables 4.2.6.8 and 6.1.1.4'
H H 0.0000 0.0000 'International Tables Vol C Tables 4.2.6.8 and 6.1.1.4'
N N 0.0061 0.0033 'International Tables Vol C Tables 4.2.6.8 and 6.1.1.4'
O O 0.0106 0.0060 'International Tables Vol C Tables 4.2.6.8 and 6.1.1.4'
F F 0.0171 0.0103 'International Tables Vol C Tables 4.2.6.8 and 6.1.1.4'

loop_
_geom_angle_atom_site_label_1
_geom_angle_atom_site_label_2
_geom_angle_atom_site_label_3
_geom_angle
C2 C1 F1 118.1(2)
C2 C1 C6 123.6(2)
F1 C1 C6 118.25(19)
C1 C2 C3 119.5(2)
C1 C2 H2 120.2
C3 C2 H2 120.2
C4 C3 C2 117.46(18)
C4 C3 H3 121.3
C2 C3 H3 121.3
C3 C4 C5 121.90(17)
C3 C4 N1 128.34(16)
C5 C4 N1 109.76(16)
C6 C5 C4 120.21(19)
C6 C5 C8 130.93(17)
C4 C5 C8 108.78(15)
C1 C6 C5 117.26(19)
C1 C6 H6 121.4
C5 C6 H6 121.4
O1 C7 N1 126.27(17)
O1 C7 C8 125.97(18)
N1 C7 C8 107.74(16)
O3 C8 C5 113.29(14)
O3 C8 C9 102.73(13)
C5 C8 C9 115.09(14)
O3 C8 C7 110.44(13)
C5 C8 C7 102.28(14)
C9 C8 C7 113.33(14)
O2 C9 C8 102.20(13)
O2 C9 H9A 111.3
C8 C9 H9A 111.3
O2 C9 H9B 111.3
C8 C9 H9B 111.3
H9A C9 H9B 109.2
O2 C10 O3 104.94(13)
O2 C10 C12 111.84(16)
O3 C10 C12 108.61(15)
O2 C10 C11 108.58(16)
O3 C10 C11 109.45(17)
C12 C10 C11 113.09(19)
C10 C11 H11A 109.5
C10 C11 H11B 109.5
H11A C11 H11B 109.5
C10 C11 H11C 109.5
H11A C11 H11C 109.5
H11B C11 H11C 109.5
C10 C12 H12A 109.5
C10 C12 H12B 109.5
H12A C12 H12B 109.5
C10 C12 H12C 109.5
H12A C12 H12C 109.5
H12B C12 H12C 109.5
N1 C13 H13A 109.5
N1 C13 H13B 109.5
H13A C13 H13B 109.5
N1 C13 H13C 109.5
H13A C13 H13C 109.5
H13B C13 H13C 109.5
C7 N1 C4 111.40(14)
C7 N1 C13 124.35(16)
C4 N1 C13 124.04(17)
C10 O2 C9 105.65(12)
C8 O3 C10 109.09(12)

loop_
_geom_bond_atom_site_label_1
_geom_bond_atom_site_label_2
_geom_bond_distance
C1 C2 1.357(3)
C1 F1 1.362(2)
C1 C6 1.368(3)
C2 C3 1.392(3)
C2 H2 0.9300
C3 C4 1.377(3)
C3 H3 0.9300
C4 C5 1.382(3)
C4 N1 1.403(2)
C5 C6 1.375(3)
C5 C8 1.492(3)
C6 H6 0.9300
C7 O1 1.220(2)
C7 N1 1.351(3)
C7 C8 1.543(3)
C8 O3 1.428(2)
C8 C9 1.525(3)
C9 O2 1.421(2)
C9 H9A 0.9700
C9 H9B 0.9700
C10 O2 1.416(2)
C10 O3 1.445(2)
C10 C12 1.497(3)
C10 C11 1.507(3)
C11 H11A 0.9600
C11 H11B 0.9600
C11 H11C 0.9600
C12 H12A 0.9600
C12 H12B 0.9600
C12 H12C 0.9600
C13 N1 1.455(2)
C13 H13A 0.9600
C13 H13B 0.9600
C13 H13C 0.9600
